data_4075117
loop_
_publ_author_name
'Fischer, Jan'
'Sch\"urmann, Markus'
'Mehring, Michael'
'Zachwieja, Uwe'
'Jurkschat, Klaus'

_publ_section_title
;
 The First O,C,S-Coordinating Pincer-Type Ligand and Its Application to
 the Synthesis of a Triorganotin Cation Stabilized by Two Different Donor
 Atoms&#x2020;
;
_journal_issue 11
_journal_name_full Organometallics
_journal_page_first 2886
_journal_paper_doi 10.1021/om0600590
_journal_volume 25
_journal_year 2006
_chemical_formula_moiety 'C28 H36 O3 P2 S'
_chemical_formula_sum 'C28 H36 O3 P2 S'
_chemical_formula_weight 514.57
_chemical_melting_point 359
_chemical_name_systematic
; 
 ? 
;
_space_group_IT_number 2
_symmetry_cell_setting triclinic
_symmetry_space_group_name_Hall '-P 1'
_symmetry_space_group_name_H-M 'P -1'
_atom_sites_solution_hydrogens geom
_atom_sites_solution_primary direct
_atom_sites_solution_secondary difmap
_audit_creation_method SHELXL-97
_cell_angle_alpha 84.923(4)
_cell_angle_beta 89.342(7)
_cell_angle_gamma 77.652(7)
_cell_formula_units_Z 4
_cell_length_a 11.2637(10)
_cell_length_b 14.920(2)
_cell_length_c 17.289(2)
_cell_measurement_reflns_used 33673
_cell_measurement_temperature 173(1)
_cell_measurement_theta_max 25.35
_cell_measurement_theta_min 2.95
_cell_volume 2827.1(6)
_computing_cell_refinement
;
DENZO & SCALEPACK (Otwinowski & Minor, 1997)
;
_computing_data_collection 'COLLECT (Nonius, 1998)'
_computing_data_reduction
;
DENZO & SCALEPACK
;
_computing_molecular_graphics 'SHELXTL-Plus (Sheldrick, 1991)'
_computing_publication_material
;
SHELXL97
;
_computing_structure_refinement 'SHELXL97 (Sheldrick, 1997)'
_computing_structure_solution 'SHELXS97 (Sheldrick, 1997)'
_diffrn_ambient_temperature 173(1)
_diffrn_detector_area_resol_mean '19 vertical, 18 horizontal'
_diffrn_measured_fraction_theta_full 0.995
_diffrn_measured_fraction_theta_max 0.995
_diffrn_measurement_device_type 'Nonius KappaCCD'
_diffrn_measurement_method
;
 4 sets at different \k-angles and 210 frames via \w-rotation 
(\D/\w=2\%) at two times 25s per frame
;
_diffrn_radiation_monochromator graphite
_diffrn_radiation_type MoK\a
_diffrn_radiation_wavelength 0.71073
_diffrn_reflns_av_R_equivalents 0.034
_diffrn_reflns_av_sigmaI/netI 0.1772
_diffrn_reflns_limit_h_max 13
_diffrn_reflns_limit_h_min -13
_diffrn_reflns_limit_k_max 17
_diffrn_reflns_limit_k_min -17
_diffrn_reflns_limit_l_max 20
_diffrn_reflns_limit_l_min -20
_diffrn_reflns_number 33673
_diffrn_reflns_theta_full 25.35
_diffrn_reflns_theta_max 25.35
_diffrn_reflns_theta_min 2.95
_diffrn_source 'fine-focus sealed tube'
_diffrn_standards_decay_% 0
_diffrn_standards_number none
_exptl_absorpt_coefficient_mu 0.254
_exptl_absorpt_correction_type none
_exptl_crystal_colour colourless
_exptl_crystal_density_diffrn 1.209
_exptl_crystal_density_meas ?
_exptl_crystal_density_method 'not measured'
_exptl_crystal_description block
_exptl_crystal_F_000 1096
_exptl_crystal_size_max 0.20
_exptl_crystal_size_mid 0.20
_exptl_crystal_size_min 0.18
_refine_diff_density_max 0.457
_refine_diff_density_min -0.303
_refine_diff_density_rms 0.043
_refine_ls_extinction_method none
_refine_ls_goodness_of_fit_ref 0.775
_refine_ls_hydrogen_treatment mixed
_refine_ls_matrix_type full
_refine_ls_number_parameters 727
_refine_ls_number_reflns 10291
_refine_ls_number_restraints 0
_refine_ls_restrained_S_all 0.775
_refine_ls_R_factor_all 0.1100
_refine_ls_R_factor_gt 0.0422
_refine_ls_shift/su_max 0.000
_refine_ls_shift/su_mean 0.000
_refine_ls_structure_factor_coef Fsqd
_refine_ls_weighting_details 'calc w=1/[\s^2^(Fo^2^)+(0.0284P)^2^+0.0000P] where P=(Fo^2^+2Fc^2^)/3'
_refine_ls_weighting_scheme calc
_refine_ls_wR_factor_gt 0.0789
_refine_ls_wR_factor_ref 0.0859
_reflns_number_gt 4815
_reflns_number_total 10291
_reflns_threshold_expression >2sigma(I)
_cod_data_source_file om0600590si20060324_060705.cif
_cod_data_source_block compound2
_cod_depositor_comments
;
The following automatic conversions were performed:

'_exptl_crystal_density_meas' value 'not measured' was changed to '?'
- the value is perceived as not measured.

Automatic conversion script
Id: cif_fix_values 3008 2015-01-20 13:52:24Z robertas 
;
_cod_original_sg_symbol_H-M P-1
_cod_database_code 4075117

loop_
_symmetry_equiv_pos_as_xyz
'x, y, z'
'-x, -y, -z'

loop_
_atom_site_label
_atom_site_type_symbol
_atom_site_fract_x
_atom_site_fract_y
_atom_site_fract_z
_atom_site_U_iso_or_equiv
_atom_site_adp_type
_atom_site_occupancy
_atom_site_symmetry_multiplicity
_atom_site_calc_flag
_atom_site_refinement_flags
_atom_site_disorder_assembly
_atom_site_disorder_group
S1 S 0.49644(6) 0.73836(6) 0.26761(4) 0.0454(2) Uani 1 1 d . . .
P1 P 0.32941(6) 0.73893(5) 0.23783(4) 0.0338(2) Uani 1 1 d . . .
P2 P 0.27161(6) 0.72111(6) 0.55511(4) 0.0359(2) Uani 1 1 d . . .
S2 S -0.37754(6) 0.77582(6) -0.22574(4) 0.0428(2) Uani 1 1 d . . .
P3 P -0.21069(6) 0.76714(5) -0.26148(4) 0.0325(2) Uani 1 1 d . . .
P4 P -0.12463(7) 0.72385(6) 0.05322(4) 0.0343(2) Uani 1 1 d . . .
O2 O 0.18149(14) 0.73286(12) 0.61687(9) 0.0389(5) Uani 1 1 d . . .
O2' O 0.37751(15) 0.63456(13) 0.57105(10) 0.0476(6) Uani 1 1 d . . .
O2" O 0.34113(15) 0.80180(13) 0.53567(10) 0.0443(5) Uani 1 1 d . . .
O4 O -0.04368(17) 0.73459(14) 0.11427(10) 0.0559(6) Uani 1 1 d . A .
O4' O -0.1669(2) 0.63256(16) 0.05940(11) 0.0777(8) Uani 1 1 d . A .
O4" O -0.2244(4) 0.8155(4) 0.0429(3) 0.0337(12) Uani 0.50 1 d P A 1
O4"' O -0.2680(4) 0.7673(4) 0.0517(3) 0.0475(13) Uani 0.50 1 d P A 2
C1 C 0.2815(2) 0.71896(18) 0.39539(16) 0.0309(7) Uani 1 1 d . . .
H1 H 0.368(2) 0.7115(16) 0.4010(13) 0.037 Uiso 1 1 d . . .
C2 C 0.2313(2) 0.73233(18) 0.32183(15) 0.0294(7) Uani 1 1 d . . .
C3 C 0.1045(2) 0.7454(2) 0.31411(16) 0.0350(8) Uani 1 1 d . . .
H3 H 0.070(2) 0.7601(17) 0.2651(14) 0.042 Uiso 1 1 d . . .
C4 C 0.0290(2) 0.74665(18) 0.37788(16) 0.0311(7) Uani 1 1 d . . .
C5 C 0.0825(2) 0.73392(18) 0.45105(17) 0.0314(7) Uani 1 1 d . . .
H5 H 0.036(2) 0.7348(16) 0.4976(14) 0.038 Uiso 1 1 d . . .
C6 C 0.2079(2) 0.72079(17) 0.46074(15) 0.0273(7) Uani 1 1 d . . .
C7 C -0.1101(2) 0.7675(2) 0.36588(16) 0.0428(8) Uani 1 1 d . . .
C8 C -0.1756(3) 0.7476(3) 0.44139(18) 0.1011(16) Uani 1 1 d . . .
H8A H -0.2617 0.7611 0.4321 0.152 Uiso 1 1 calc R . .
H8B H -0.1571 0.7853 0.4798 0.152 Uiso 1 1 calc R . .
H8C H -0.1491 0.6838 0.4597 0.152 Uiso 1 1 calc R . .
C9 C -0.1499(3) 0.8696(2) 0.3367(2) 0.0905(14) Uani 1 1 d . . .
H9A H -0.2364 0.8848 0.3287 0.136 Uiso 1 1 calc R . .
H9B H -0.1101 0.8811 0.2886 0.136 Uiso 1 1 calc R . .
H9C H -0.1283 0.9068 0.3746 0.136 Uiso 1 1 calc R . .
C10 C -0.1448(2) 0.7094(2) 0.30547(16) 0.0531(9) Uani 1 1 d . . .
H10A H -0.2315 0.7233 0.2989 0.080 Uiso 1 1 calc R . .
H10B H -0.1174 0.6453 0.3224 0.080 Uiso 1 1 calc R . .
H10C H -0.1073 0.7230 0.2569 0.080 Uiso 1 1 calc R . .
C11 C 0.3167(2) 0.64482(19) 0.18115(16) 0.0337(7) Uani 1 1 d . . .
C12 C 0.3777(4) 0.6377(3) 0.1120(2) 0.0755(13) Uani 1 1 d . . .
H12 H 0.421(3) 0.683(2) 0.0978(19) 0.091 Uiso 1 1 d . . .
C13 C 0.3744(4) 0.5659(3) 0.0666(2) 0.0972(16) Uani 1 1 d . . .
H13 H 0.417(3) 0.569(2) 0.019(2) 0.117 Uiso 1 1 d . . .
C14 C 0.3117(4) 0.4996(3) 0.0922(2) 0.0740(12) Uani 1 1 d . . .
H14 H 0.315(3) 0.448(2) 0.0599(18) 0.089 Uiso 1 1 d . . .
C15 C 0.2520(3) 0.5060(2) 0.1594(2) 0.0629(10) Uani 1 1 d . . .
H15 H 0.203(3) 0.462(2) 0.1785(17) 0.076 Uiso 1 1 d . . .
C16 C 0.2529(3) 0.5782(2) 0.20425(19) 0.0513(9) Uani 1 1 d . . .
H16 H 0.211(2) 0.5789(19) 0.2530(16) 0.062 Uiso 1 1 d . . .
C21 C 0.2592(2) 0.84209(19) 0.17877(15) 0.0310(7) Uani 1 1 d . . .
C22 C 0.3091(3) 0.9202(2) 0.17688(18) 0.0411(8) Uani 1 1 d . . .
H22 H 0.383(2) 0.9150(18) 0.2043(14) 0.049 Uiso 1 1 d . . .
C23 C 0.2541(3) 1.0002(2) 0.1340(2) 0.0563(10) Uani 1 1 d . . .
H23 H 0.287(3) 1.050(2) 0.1346(17) 0.068 Uiso 1 1 d . . .
C24 C 0.1476(3) 1.0055(2) 0.0942(2) 0.0579(10) Uani 1 1 d . . .
H24 H 0.112(2) 1.060(2) 0.0603(17) 0.069 Uiso 1 1 d . . .
C25 C 0.0971(3) 0.9284(3) 0.09590(19) 0.0501(9) Uani 1 1 d . . .
H25 H 0.027(2) 0.9286(19) 0.0665(16) 0.060 Uiso 1 1 d . . .
C26 C 0.1531(3) 0.8472(2) 0.13686(17) 0.0389(8) Uani 1 1 d . . .
H26 H 0.120(2) 0.7945(18) 0.1333(14) 0.047 Uiso 1 1 d . . .
C31 C 0.3658(2) 0.5557(2) 0.62602(16) 0.0417(8) Uani 1 1 d . . .
H31A H 0.2919 0.5728 0.6566 0.050 Uiso 1 1 calc R . .
C32 C 0.3562(3) 0.4763(2) 0.58182(18) 0.0664(10) Uani 1 1 d . . .
H32A H 0.2855 0.4929 0.5488 0.100 Uiso 1 1 calc R . .
H32B H 0.3494 0.4246 0.6175 0.100 Uiso 1 1 calc R . .
H32C H 0.4274 0.4603 0.5507 0.100 Uiso 1 1 calc R . .
C33 C 0.4744(2) 0.5357(2) 0.67938(17) 0.0531(9) Uani 1 1 d . . .
H33A H 0.4761 0.5890 0.7063 0.080 Uiso 1 1 calc R . .
H33B H 0.5472 0.5205 0.6496 0.080 Uiso 1 1 calc R . .
H33C H 0.4692 0.4848 0.7164 0.080 Uiso 1 1 calc R . .
C34 C 0.4268(2) 0.8272(2) 0.58715(17) 0.0451(8) Uani 1 1 d . . .
H34A H 0.4400 0.7840 0.6339 0.054 Uiso 1 1 calc R . .
C35 C 0.5431(2) 0.8196(2) 0.54187(18) 0.0696(11) Uani 1 1 d . . .
H35A H 0.5717 0.7571 0.5299 0.104 Uiso 1 1 calc R . .
H35B H 0.6033 0.8377 0.5723 0.104 Uiso 1 1 calc R . .
H35C H 0.5283 0.8592 0.4945 0.104 Uiso 1 1 calc R . .
C36 C 0.3747(3) 0.9219(2) 0.60868(18) 0.0679(10) Uani 1 1 d . . .
H36A H 0.3012 0.9219 0.6373 0.102 Uiso 1 1 calc R . .
H36B H 0.3572 0.9632 0.5624 0.102 Uiso 1 1 calc R . .
H36C H 0.4322 0.9417 0.6402 0.102 Uiso 1 1 calc R . .
C41 C -0.1427(2) 0.73973(19) -0.10627(16) 0.0312(7) Uani 1 1 d . . .
H41 H -0.221(2) 0.7297(16) -0.0977(13) 0.037 Uiso 1 1 d . . .
C42 C -0.1042(2) 0.76012(18) -0.18124(15) 0.0295(7) Uani 1 1 d . A .
C43 C 0.0120(2) 0.7771(2) -0.19125(16) 0.0342(8) Uani 1 1 d . . .
H43 H 0.036(2) 0.7917(17) -0.2386(14) 0.041 Uiso 1 1 d . . .
C44 C 0.0908(2) 0.77499(19) -0.12965(15) 0.0338(7) Uani 1 1 d . A .
C45 C 0.0487(2) 0.7547(2) -0.05511(16) 0.0335(8) Uani 1 1 d . . .
H45 H 0.097(2) 0.7517(17) -0.0132(14) 0.040 Uiso 1 1 d . . .
C46 C -0.0675(2) 0.73740(18) -0.04297(14) 0.0298(7) Uani 1 1 d . A .
C47 C 0.2175(2) 0.7953(2) -0.14466(16) 0.0430(8) Uani 1 1 d . . .
C48 C 0.2061(3) 0.8839(2) -0.1987(2) 0.0848(13) Uani 1 1 d . A .
H48A H 0.2854 0.8965 -0.2081 0.127 Uiso 1 1 calc R . .
H48B H 0.1560 0.9342 -0.1747 0.127 Uiso 1 1 calc R . .
H48C H 0.1699 0.8764 -0.2470 0.127 Uiso 1 1 calc R . .
C49 C 0.2931(3) 0.7170(2) -0.1862(2) 0.0748(11) Uani 1 1 d . A .
H49A H 0.3727 0.7287 -0.1960 0.112 Uiso 1 1 calc R . .
H49B H 0.2545 0.7129 -0.2346 0.112 Uiso 1 1 calc R . .
H49C H 0.2998 0.6601 -0.1543 0.112 Uiso 1 1 calc R . .
C50 C 0.2811(3) 0.8079(3) -0.07125(18) 0.0942(15) Uani 1 1 d . A .
H50A H 0.3596 0.8203 -0.0839 0.141 Uiso 1 1 calc R . .
H50B H 0.2906 0.7528 -0.0367 0.141 Uiso 1 1 calc R . .
H50C H 0.2335 0.8587 -0.0466 0.141 Uiso 1 1 calc R . .
C51 C -0.1911(2) 0.86594(19) -0.32591(14) 0.0302(7) Uani 1 1 d . . .
C52 C -0.2802(3) 0.9465(2) -0.32846(17) 0.0394(8) Uani 1 1 d . . .
H52 H -0.346(2) 0.9455(17) -0.2978(14) 0.047 Uiso 1 1 d . . .
C53 C -0.2654(3) 1.0243(2) -0.3736(2) 0.0493(9) Uani 1 1 d . . .
H53 H -0.328(2) 1.0757(19) -0.3703(16) 0.059 Uiso 1 1 d . . .
C54 C -0.1614(3) 1.0224(2) -0.4164(2) 0.0553(10) Uani 1 1 d . . .
H54 H -0.153(2) 1.076(2) -0.4458(16) 0.066 Uiso 1 1 d . . .
C55 C -0.0731(3) 0.9434(2) -0.41477(18) 0.0482(9) Uani 1 1 d . . .
H55 H -0.004(2) 0.9398(18) -0.4429(15) 0.058 Uiso 1 1 d . . .
C56 C -0.0873(3) 0.8647(2) -0.37067(17) 0.0395(8) Uani 1 1 d . . .
H56 H -0.028(2) 0.8100(18) -0.3715(15) 0.047 Uiso 1 1 d . . .
C61 C -0.1558(2) 0.66676(18) -0.31472(15) 0.0322(7) Uani 1 1 d . . .
C62 C -0.2406(3) 0.6259(2) -0.34791(17) 0.0428(8) Uani 1 1 d . . .
H62 H -0.327(2) 0.6554(17) -0.3401(14) 0.051 Uiso 1 1 d . . .
C63 C -0.2026(3) 0.5509(2) -0.39039(19) 0.0540(10) Uani 1 1 d . . .
H63 H -0.261(2) 0.5230(19) -0.4112(16) 0.065 Uiso 1 1 d . . .
C64 C -0.0814(3) 0.5154(2) -0.4009(2) 0.0557(10) Uani 1 1 d . . .
H64 H -0.056(2) 0.461(2) -0.4310(16) 0.067 Uiso 1 1 d . . .
C65 C 0.0026(3) 0.5555(2) -0.3683(2) 0.0605(10) Uani 1 1 d . . .
H65 H 0.087(2) 0.531(2) -0.3777(16) 0.073 Uiso 1 1 d . . .
C66 C -0.0337(3) 0.6306(2) -0.32455(19) 0.0474(9) Uani 1 1 d . . .
H66 H 0.028(2) 0.6588(18) -0.3047(15) 0.057 Uiso 1 1 d . . .
C71 C -0.1500(4) 0.5658(2) 0.1254(2) 0.0689(11) Uani 1 1 d . . .
H71A H -0.1001 0.5874 0.1628 0.083 Uiso 1 1 calc R A 1
C72 C -0.0746(4) 0.4797(3) 0.0985(3) 0.143(2) Uani 1 1 d . A .
H72A H -0.0608 0.4325 0.1409 0.214 Uiso 1 1 calc R . .
H72B H 0.0019 0.4912 0.0800 0.214 Uiso 1 1 calc R . .
H72C H -0.1163 0.4599 0.0573 0.214 Uiso 1 1 calc R . .
C73 C -0.2429(9) 0.5516(11) 0.1612(8) 0.070(4) Uani 0.50 1 d P A 1
H73A H -0.2890 0.6086 0.1773 0.105 Uiso 0.50 1 calc PR A 1
H73B H -0.2187 0.5090 0.2060 0.105 Uiso 0.50 1 calc PR A 1
H73C H -0.2919 0.5262 0.1276 0.105 Uiso 0.50 1 calc PR A 1
C74 C -0.3363(6) 0.8290(5) 0.0956(4) 0.0263(18) Uani 0.50 1 d P A 1
H74A H -0.3537 0.7765 0.1286 0.032 Uiso 0.50 1 calc PR A 1
C75 C -0.4372(6) 0.8792(5) 0.0088(4) 0.059(2) Uani 0.50 1 d P A 1
H75A H -0.5201 0.8956 0.0254 0.088 Uiso 0.50 1 calc PR A 1
H75B H -0.4303 0.8343 -0.0284 0.088 Uiso 0.50 1 calc PR A 1
H75C H -0.4124 0.9330 -0.0145 0.088 Uiso 0.50 1 calc PR A 1
C73' C -0.2949(10) 0.5531(10) 0.1364(10) 0.117(7) Uani 0.50 1 d P A 2
H73D H -0.3439 0.6082 0.1542 0.176 Uiso 0.50 1 calc PR A 2
H73E H -0.2972 0.5020 0.1738 0.176 Uiso 0.50 1 calc PR A 2
H73F H -0.3260 0.5419 0.0875 0.176 Uiso 0.50 1 calc PR A 2
C74' C -0.3100(9) 0.8583(6) 0.0522(6) 0.053(2) Uani 0.50 1 d P A 2
H74 H -0.2884 0.8952 0.0065 0.063 Uiso 0.50 1 calc PR A 2
C75' C -0.4429(7) 0.8273(5) 0.0453(4) 0.047(2) Uani 0.50 1 d P A 2
H75D H -0.4437 0.7954 -0.0004 0.070 Uiso 0.50 1 calc PR A 2
H75E H -0.5074 0.8812 0.0421 0.070 Uiso 0.50 1 calc PR A 2
H75F H -0.4540 0.7875 0.0903 0.070 Uiso 0.50 1 calc PR A 2
C76 C -0.3313(3) 0.9096(2) 0.12791(19) 0.0696(11) Uani 1 1 d . . .
H76A H -0.2817 0.8954 0.1740 0.104 Uiso 1 1 calc R A 1
H76B H -0.4118 0.9405 0.1409 0.104 Uiso 1 1 calc R A 1
H76C H -0.2967 0.9488 0.0912 0.104 Uiso 1 1 calc R A 1

loop_
_atom_site_aniso_label
_atom_site_aniso_U_11
_atom_site_aniso_U_22
_atom_site_aniso_U_33
_atom_site_aniso_U_23
_atom_site_aniso_U_13
_atom_site_aniso_U_12
S1 0.0267(4) 0.0628(6) 0.0458(5) 0.0045(4) 0.0017(4) -0.0110(4)
P1 0.0272(4) 0.0406(6) 0.0325(5) -0.0020(4) 0.0028(3) -0.0058(4)
P2 0.0298(4) 0.0446(6) 0.0323(5) 0.0057(4) -0.0021(4) -0.0092(4)
S2 0.0303(4) 0.0605(6) 0.0414(5) -0.0059(4) 0.0028(4) -0.0173(4)
P3 0.0292(4) 0.0399(5) 0.0308(4) -0.0020(4) -0.0007(3) -0.0132(4)
P4 0.0335(5) 0.0389(6) 0.0294(5) -0.0026(4) 0.0026(4) -0.0058(4)
O2 0.0312(11) 0.0525(14) 0.0311(11) -0.0007(10) 0.0037(9) -0.0065(10)
O2' 0.0345(11) 0.0518(15) 0.0467(13) 0.0181(11) 0.0058(10) 0.0031(11)
O2" 0.0455(12) 0.0542(15) 0.0372(12) 0.0018(10) -0.0098(10) -0.0210(11)
O4 0.0616(14) 0.0887(18) 0.0310(12) -0.0075(11) 0.0010(10) -0.0453(13)
O4' 0.140(2) 0.0836(19) 0.0340(13) 0.0151(13) -0.0105(13) -0.0849(17)
O4" 0.028(3) 0.019(3) 0.052(3) 0.003(2) 0.029(2) -0.002(3)
O4"' 0.037(3) 0.056(4) 0.043(3) -0.005(3) -0.003(2) 0.005(3)
C1 0.0264(16) 0.0252(19) 0.040(2) -0.0009(14) -0.0004(15) -0.0051(14)
C2 0.0251(16) 0.0289(19) 0.0340(18) -0.0057(14) 0.0009(13) -0.0045(13)
C3 0.0331(18) 0.040(2) 0.0308(19) -0.0052(16) -0.0039(15) -0.0046(15)
C4 0.0244(16) 0.035(2) 0.0347(18) -0.0094(15) 0.0016(14) -0.0058(14)
C5 0.0319(18) 0.032(2) 0.0322(19) -0.0032(15) 0.0079(14) -0.0104(14)
C6 0.0271(16) 0.0247(18) 0.0304(17) 0.0001(13) 0.0016(13) -0.0075(13)
C7 0.0231(16) 0.066(3) 0.040(2) -0.0153(18) -0.0003(14) -0.0068(16)
C8 0.0282(19) 0.237(5) 0.046(2) -0.035(3) 0.0116(17) -0.038(3)
C9 0.039(2) 0.072(3) 0.154(4) -0.030(3) -0.027(2) 0.013(2)
C10 0.0318(17) 0.078(3) 0.054(2) -0.0101(19) -0.0050(15) -0.0197(17)
C11 0.0350(17) 0.030(2) 0.0324(18) -0.0024(15) 0.0015(14) 0.0000(15)
C12 0.106(3) 0.058(3) 0.075(3) -0.028(2) 0.051(2) -0.038(2)
C13 0.153(4) 0.072(3) 0.079(3) -0.040(3) 0.060(3) -0.042(3)
C14 0.118(3) 0.041(3) 0.066(3) -0.024(2) 0.016(3) -0.019(2)
C15 0.093(3) 0.046(3) 0.056(3) -0.011(2) 0.011(2) -0.027(2)
C16 0.060(2) 0.053(2) 0.044(2) -0.009(2) 0.0070(17) -0.0174(19)
C21 0.0301(16) 0.033(2) 0.0302(17) -0.0049(14) 0.0052(13) -0.0063(15)
C22 0.0408(19) 0.037(2) 0.045(2) -0.0076(17) -0.0016(16) -0.0052(18)
C23 0.070(3) 0.035(3) 0.066(3) -0.008(2) -0.003(2) -0.015(2)
C24 0.070(3) 0.038(3) 0.057(3) 0.0014(19) -0.008(2) 0.006(2)
C25 0.047(2) 0.055(3) 0.044(2) -0.0063(19) -0.0084(17) 0.000(2)
C26 0.0397(19) 0.040(2) 0.0372(19) -0.0022(17) -0.0034(15) -0.0088(17)
C31 0.0391(19) 0.042(2) 0.040(2) 0.0132(17) 0.0009(15) -0.0065(16)
C32 0.064(2) 0.076(3) 0.064(2) -0.005(2) -0.0063(19) -0.025(2)
C33 0.0467(19) 0.055(2) 0.054(2) 0.0160(18) -0.0140(17) -0.0114(17)
C34 0.0412(19) 0.055(2) 0.041(2) -0.0020(17) -0.0058(16) -0.0143(17)
C35 0.043(2) 0.109(3) 0.063(2) -0.021(2) 0.0100(18) -0.026(2)
C36 0.064(2) 0.076(3) 0.062(2) -0.025(2) -0.0122(19) -0.004(2)
C41 0.0288(16) 0.0316(19) 0.0349(19) -0.0027(14) 0.0028(15) -0.0107(15)
C42 0.0303(16) 0.0296(18) 0.0309(18) -0.0019(14) 0.0036(13) -0.0121(14)
C43 0.0374(18) 0.043(2) 0.0254(18) -0.0002(16) 0.0042(15) -0.0165(15)
C44 0.0347(17) 0.041(2) 0.0305(18) -0.0062(15) 0.0010(14) -0.0163(15)
C45 0.0346(18) 0.037(2) 0.0307(19) -0.0030(15) -0.0031(14) -0.0115(15)
C46 0.0343(17) 0.0277(18) 0.0275(17) -0.0010(14) 0.0003(14) -0.0071(14)
C47 0.0338(18) 0.066(3) 0.0383(19) -0.0108(18) 0.0055(15) -0.0280(17)
C48 0.063(2) 0.101(3) 0.105(3) 0.015(3) -0.001(2) -0.058(2)
C49 0.040(2) 0.083(3) 0.110(3) -0.033(2) 0.014(2) -0.023(2)
C50 0.058(2) 0.198(5) 0.053(2) -0.025(3) 0.0029(19) -0.081(3)
C51 0.0317(16) 0.033(2) 0.0270(17) -0.0024(14) -0.0010(13) -0.0092(15)
C52 0.0349(19) 0.045(2) 0.038(2) -0.0039(18) 0.0001(14) -0.0080(18)
C53 0.054(2) 0.035(2) 0.055(2) -0.0031(19) -0.0005(19) -0.0013(17)
C54 0.067(2) 0.039(3) 0.057(2) 0.0130(19) 0.005(2) -0.011(2)
C55 0.050(2) 0.044(2) 0.045(2) 0.0133(19) 0.0123(16) -0.007(2)
C56 0.044(2) 0.035(2) 0.0353(19) 0.0000(17) 0.0009(16) -0.0004(16)
C61 0.0317(17) 0.0353(19) 0.0320(17) 0.0011(14) 0.0030(13) -0.0144(15)
C62 0.0400(18) 0.052(2) 0.041(2) -0.0116(18) 0.0041(16) -0.0168(18)
C63 0.058(2) 0.068(3) 0.049(2) -0.019(2) 0.0097(18) -0.037(2)
C64 0.068(3) 0.045(2) 0.064(3) -0.0210(19) 0.019(2) -0.027(2)
C65 0.043(2) 0.046(3) 0.097(3) -0.025(2) 0.015(2) -0.012(2)
C66 0.039(2) 0.038(2) 0.069(2) -0.0093(19) -0.0029(17) -0.0145(17)
C71 0.117(4) 0.050(3) 0.051(3) -0.019(2) 0.012(2) -0.036(3)
C72 0.093(3) 0.096(4) 0.239(6) -0.041(4) -0.003(4) -0.009(3)
C73 0.039(8) 0.099(8) 0.056(6) 0.007(5) 0.007(6) 0.015(7)
C74 0.030(4) 0.029(5) 0.023(4) -0.009(4) 0.023(3) -0.009(3)
C75 0.023(4) 0.070(7) 0.075(7) -0.020(5) -0.004(4) 0.013(4)
C73' 0.066(10) 0.043(6) 0.223(19) 0.046(9) 0.077(9) 0.004(7)
C74' 0.069(7) 0.042(7) 0.049(6) -0.004(5) -0.001(6) -0.015(5)
C75' 0.077(5) 0.038(5) 0.024(4) 0.011(3) 0.003(4) -0.016(4)
C76 0.061(2) 0.100(3) 0.055(2) -0.024(2) 0.0146(18) -0.026(2)

loop_
_atom_type_symbol
_atom_type_description
_atom_type_scat_dispersion_real
_atom_type_scat_dispersion_imag
_atom_type_scat_source
C C 0.0033 0.0016 'International Tables Vol C Tables 4.2.6.8 and 6.1.1.4'
H H 0.0000 0.0000 'International Tables Vol C Tables 4.2.6.8 and 6.1.1.4'
O O 0.0106 0.0060 'International Tables Vol C Tables 4.2.6.8 and 6.1.1.4'
P P 0.1023 0.0942 'International Tables Vol C Tables 4.2.6.8 and 6.1.1.4'
S S 0.1246 0.1234 'International Tables Vol C Tables 4.2.6.8 and 6.1.1.4'

loop_
_geom_angle_atom_site_label_1
_geom_angle_atom_site_label_2
_geom_angle_atom_site_label_3
_geom_angle
P1 S1 H1 72.0(5)
C21 P1 C11 105.11(13)
C21 P1 C2 105.89(12)
C11 P1 C2 106.76(13)
C21 P1 S1 112.73(9)
C11 P1 S1 113.49(9)
C2 P1 S1 112.25(9)
O2 P2 O2' 113.84(10)
O2 P2 O2" 117.11(11)
O2' P2 O2" 103.00(10)
O2 P2 C6 113.80(11)
O2' P2 C6 109.61(12)
O2" P2 C6 97.93(11)
P3 S2 H41 71.2(5)
C51 P3 C61 105.87(12)
C51 P3 C42 105.42(12)
C61 P3 C42 106.71(12)
C51 P3 S2 113.30(10)
C61 P3 S2 112.77(9)
C42 P3 S2 112.19(9)
O4 P4 O4' 115.49(12)
O4 P4 O4" 106.8(2)
O4' P4 O4" 117.88(19)
O4 P4 O4"' 123.65(18)
O4' P4 O4"' 83.1(2)
O4" P4 O4"' 34.94(18)
O4 P4 C46 114.96(12)
O4' P4 C46 106.02(12)
O4" P4 C46 93.97(18)
O4"' P4 C46 108.5(2)
P2 O2 H5 80.6(5)
C31 O2' P2 122.37(16)
C31 O2' H1 146.0(5)
P2 O2' H1 68.2(4)
C34 O2" P2 124.92(17)
C34 O2" H1 133.1(5)
P2 O2" H1 77.1(5)
P4 O4 H45 79.1(5)
C71 O4' P4 125.8(2)
C71 O4' H41 164.4(5)
P4 O4' H41 69.5(4)
C74 O4" P4 120.1(4)
C74 O4" H41 121.6(6)
P4 O4" H41 73.3(5)
C74' O4"' P4 121.0(7)
C74' O4"' H41 108.0(7)
P4 O4"' H41 77.0(5)
C2 C1 C6 120.7(2)
C2 C1 H1 119.0(14)
C6 C1 H1 120.3(14)
C1 C2 C3 118.7(2)
C1 C2 P1 119.39(19)
C3 C2 P1 121.9(2)
C4 C3 C2 122.0(2)
C4 C3 H3 118.6(15)
C2 C3 H3 119.0(15)
C3 C4 C5 117.7(2)
C3 C4 C7 119.7(2)
C5 C4 C7 122.4(2)
C4 C5 C6 121.7(2)
C4 C5 H5 122.6(14)
C6 C5 H5 115.7(14)
C1 C6 C5 119.2(2)
C1 C6 P2 120.08(19)
C5 C6 P2 120.3(2)
C10 C7 C8 108.2(2)
C10 C7 C9 108.9(3)
C8 C7 C9 110.0(3)
C10 C7 C4 110.7(2)
C8 C7 C4 111.4(2)
C9 C7 C4 107.4(2)
C7 C8 H8A 109.5
C7 C8 H8B 109.5
H8A C8 H8B 109.5
C7 C8 H8C 109.5
H8A C8 H8C 109.5
H8B C8 H8C 109.5
C7 C9 H9A 109.5
C7 C9 H9B 109.5
H9A C9 H9B 109.5
C7 C9 H9C 109.5
H9A C9 H9C 109.5
H9B C9 H9C 109.5
C7 C10 H10A 109.5
C7 C10 H10B 109.5
H10A C10 H10B 109.5
C7 C10 H10C 109.5
H10A C10 H10C 109.5
H10B C10 H10C 109.5
C12 C11 C16 117.8(3)
C12 C11 P1 118.1(2)
C16 C11 P1 124.1(2)
C11 C12 C13 121.1(3)
C11 C12 H12 116(2)
C13 C12 H12 122(2)
C14 C13 C12 119.6(3)
C14 C13 H13 126(2)
C12 C13 H13 114(2)
C15 C14 C13 119.7(3)
C15 C14 H14 122.8(19)
C13 C14 H14 117.5(19)
C14 C15 C16 121.0(3)
C14 C15 H15 122.5(18)
C16 C15 H15 116.4(18)
C11 C16 C15 120.8(3)
C11 C16 H16 120.9(17)
C15 C16 H16 118.2(17)
C26 C21 C22 118.6(3)
C26 C21 P1 121.5(2)
C22 C21 P1 119.8(2)
C23 C22 C21 120.4(3)
C23 C22 H22 122.1(16)
C21 C22 H22 117.5(16)
C24 C23 C22 120.8(3)
C24 C23 H23 120(2)
C22 C23 H23 119(2)
C23 C24 C25 119.2(3)
C23 C24 H24 121.4(17)
C25 C24 H24 119.0(17)
C26 C25 C24 120.5(3)
C26 C25 H25 118.1(18)
C24 C25 H25 121.3(18)
C25 C26 C21 120.5(3)
C25 C26 H26 118.4(16)
C21 C26 H26 121.0(16)
O2' C31 C32 109.2(2)
O2' C31 C33 107.3(2)
C32 C31 C33 113.0(3)
O2' C31 H31A 109.1
C32 C31 H31A 109.1
C33 C31 H31A 109.1
C31 C32 H32A 109.5
C31 C32 H32B 109.5
H32A C32 H32B 109.5
C31 C32 H32C 109.5
H32A C32 H32C 109.5
H32B C32 H32C 109.5
C31 C33 H33A 109.5
C31 C33 H33B 109.5
H33A C33 H33B 109.5
C31 C33 H33C 109.5
H33A C33 H33C 109.5
H33B C33 H33C 109.5
O2" C34 C36 108.0(2)
O2" C34 C35 105.3(2)
C36 C34 C35 113.7(3)
O2" C34 H34A 109.9
C36 C34 H34A 109.9
C35 C34 H34A 109.9
C34 C35 H35A 109.5
C34 C35 H35B 109.5
H35A C35 H35B 109.5
C34 C35 H35C 109.5
H35A C35 H35C 109.5
H35B C35 H35C 109.5
C34 C36 H36A 109.5
C34 C36 H36B 109.5
H36A C36 H36B 109.5
C34 C36 H36C 109.5
H36A C36 H36C 109.5
H36B C36 H36C 109.5
C46 C41 C42 120.7(2)
C46 C41 H41 118.9(14)
C42 C41 H41 120.4(14)
C41 C42 C43 118.5(2)
C41 C42 P3 118.29(19)
C43 C42 P3 123.2(2)
C44 C43 C42 122.8(2)
C44 C43 H43 118.6(16)
C42 C43 H43 118.5(16)
C43 C44 C45 117.1(2)
C43 C44 C47 120.2(2)
C45 C44 C47 122.7(2)
C46 C45 C44 121.6(3)
C46 C45 H45 118.1(15)
C44 C45 H45 120.3(15)
C41 C46 C45 119.3(2)
C41 C46 P4 119.9(2)
C45 C46 P4 120.5(2)
C50 C47 C49 110.5(3)
C50 C47 C48 107.8(3)
C49 C47 C48 107.6(3)
C50 C47 C44 112.9(2)
C49 C47 C44 108.5(2)
C48 C47 C44 109.5(2)
C47 C48 H48A 109.5
C47 C48 H48B 109.5
H48A C48 H48B 109.5
C47 C48 H48C 109.5
H48A C48 H48C 109.5
H48B C48 H48C 109.5
C47 C49 H49A 109.5
C47 C49 H49B 109.5
H49A C49 H49B 109.5
C47 C49 H49C 109.5
H49A C49 H49C 109.5
H49B C49 H49C 109.5
C47 C50 H50A 109.5
C47 C50 H50B 109.5
H50A C50 H50B 109.5
C47 C50 H50C 109.5
H50A C50 H50C 109.5
H50B C50 H50C 109.5
C52 C51 C56 118.8(3)
C52 C51 P3 119.1(2)
C56 C51 P3 122.1(2)
C53 C52 C51 120.7(3)
C53 C52 H52 122.6(17)
C51 C52 H52 116.7(17)
C54 C53 C52 119.8(3)
C54 C53 H53 125.2(18)
C52 C53 H53 114.9(18)
C55 C54 C53 120.1(3)
C55 C54 H54 121.8(18)
C53 C54 H54 118.1(18)
C54 C55 C56 120.6(3)
C54 C55 H55 122.2(18)
C56 C55 H55 117.2(18)
C55 C56 C51 119.9(3)
C55 C56 H56 120.1(16)
C51 C56 H56 120.0(16)
C66 C61 C62 118.9(3)
C66 C61 P3 122.6(2)
C62 C61 P3 118.5(2)
C63 C62 C61 120.3(3)
C63 C62 H62 123.9(15)
C61 C62 H62 115.8(15)
C64 C63 C62 121.0(3)
C64 C63 H63 119.5(17)
C62 C63 H63 119.5(17)
C63 C64 C65 118.9(3)
C63 C64 H64 119.6(16)
C65 C64 H64 121.5(16)
C64 C65 C66 121.0(3)
C64 C65 H65 117.6(18)
C66 C65 H65 121.4(17)
C61 C66 C65 119.9(3)
C61 C66 H66 121.5(16)
C65 C66 H66 118.5(16)
C73 C71 O4' 118.0(6)
C73 C71 C72 112.1(8)
O4' C71 C72 106.3(3)
C73 C71 C73' 23.0(10)
O4' C71 C73' 99.0(5)
C72 C71 C73' 109.1(6)
C73 C71 H71A 106.6
O4' C71 H71A 106.6
C72 C71 H71A 106.6
C73' C71 H71A 127.4
C71 C72 H72A 109.5
C71 C72 H72B 109.5
H72A C72 H72B 109.5
C71 C72 H72C 109.5
H72A C72 H72C 109.5
H72B C72 H72C 109.5
C71 C73 H73A 109.5
C71 C73 H73B 109.5
H73A C73 H73B 109.5
C71 C73 H73C 109.5
H73A C73 H73C 109.5
H73B C73 H73C 109.5
C76 C74 O4" 102.4(5)
C76 C74 C75 99.2(5)
O4" C74 C75 90.1(5)
C76 C74 H74A 119.8
O4" C74 H74A 119.8
C75 C74 H74A 119.8
C74 C75 H75A 109.5
C74 C75 H75B 109.5
H75A C75 H75B 109.5
C74 C75 H75C 109.5
H75A C75 H75C 109.5
H75B C75 H75C 109.5
C71 C73' H73D 109.5
C71 C73' H73E 109.5
H73D C73' H73E 109.5
C71 C73' H73F 109.5
H73D C73' H73F 109.5
H73E C73' H73F 109.5
O4"' C74' C76 123.8(7)
O4"' C74' C75' 81.7(6)
C76 C74' C75' 100.0(7)
O4"' C74' H74 114.8
C76 C74' H74 114.8
C75' C74' H74 114.8
C74' C75' H75D 109.5
C74' C75' H75E 109.5
H75D C75' H75E 109.5
C74' C75' H75F 109.5
H75D C75' H75F 109.5
H75E C75' H75F 109.5
C74 C76 C74' 35.5(3)
C74 C76 H76A 109.5
C74' C76 H76A 126.2
C74 C76 H76B 109.5
C74' C76 H76B 119.8
H76A C76 H76B 109.5
C74 C76 H76C 109.5
C74' C76 H76C 74.1
H76A C76 H76C 109.5
H76B C76 H76C 109.5

loop_
_geom_bond_atom_site_label_1
_geom_bond_atom_site_label_2
_geom_bond_distance
S1 P1 1.9543(10)
S1 H1 2.75(2)
P1 C21 1.805(3)
P1 C11 1.813(3)
P1 C2 1.824(3)
P2 O2 1.4606(17)
P2 O2' 1.5659(19)
P2 O2" 1.5815(18)
P2 C6 1.791(3)
S2 P3 1.9530(10)
S2 H41 2.79(2)
P3 C51 1.818(3)
P3 C61 1.819(3)
P3 C42 1.826(3)
P4 O4 1.4442(18)
P4 O4' 1.531(2)
P4 O4" 1.572(6)
P4 O4"' 1.606(5)
P4 C46 1.787(3)
O2 H5 2.64(2)
O2' C31 1.473(3)
O2' H1 3.05(2)
O2" C34 1.450(3)
O2" H1 2.77(2)
O4 H45 2.73(2)
O4' C71 1.434(4)
O4' H41 2.97(2)
O4" C74 1.536(7)
O4" H41 2.84(2)
O4"' C74' 1.340(9)
O4"' H41 2.71(2)
C1 C2 1.379(3)
C1 C6 1.392(3)
C1 H1 0.96(2)
C2 C3 1.406(3)
C3 C4 1.384(3)
C3 H3 0.93(2)
C4 C5 1.388(3)
C4 C7 1.543(3)
C5 C6 1.393(3)
C5 H5 0.95(2)
C7 C10 1.519(4)
C7 C8 1.530(4)
C7 C9 1.534(4)
C8 H8A 0.9600
C8 H8B 0.9600
C8 H8C 0.9600
C9 H9A 0.9600
C9 H9B 0.9600
C9 H9C 0.9600
C10 H10A 0.9600
C10 H10B 0.9600
C10 H10C 0.9600
C11 C12 1.373(4)
C11 C16 1.375(4)
C12 C13 1.390(5)
C12 H12 0.92(3)
C13 C14 1.374(5)
C13 H13 0.95(3)
C14 C15 1.337(4)
C14 H14 0.98(3)
C15 C16 1.385(4)
C15 H15 0.98(3)
C16 H16 0.96(3)
C21 C26 1.389(3)
C21 C22 1.396(4)
C22 C23 1.376(4)
C22 H22 0.94(2)
C23 C24 1.375(4)
C23 H23 0.89(3)
C24 C25 1.386(4)
C24 H24 0.97(3)
C25 C26 1.378(4)
C25 H25 0.94(3)
C26 H26 0.94(2)
C31 C32 1.489(4)
C31 C33 1.503(3)
C31 H31A 0.9800
C32 H32A 0.9600
C32 H32B 0.9600
C32 H32C 0.9600
C33 H33A 0.9600
C33 H33B 0.9600
C33 H33C 0.9600
C34 C36 1.487(4)
C34 C35 1.506(3)
C34 H34A 0.9800
C35 H35A 0.9600
C35 H35B 0.9600
C35 H35C 0.9600
C36 H36A 0.9600
C36 H36B 0.9600
C36 H36C 0.9600
C41 C46 1.385(3)
C41 C42 1.391(3)
C41 H41 0.93(2)
C42 C43 1.392(3)
C43 C44 1.388(3)
C43 H43 0.88(2)
C44 C45 1.398(3)
C44 C47 1.536(3)
C45 C46 1.397(3)
C45 H45 0.90(2)
C47 C50 1.510(4)
C47 C49 1.522(4)
C47 C48 1.532(4)
C48 H48A 0.9600
C48 H48B 0.9600
C48 H48C 0.9600
C49 H49A 0.9600
C49 H49B 0.9600
C49 H49C 0.9600
C50 H50A 0.9600
C50 H50B 0.9600
C50 H50C 0.9600
C51 C52 1.388(4)
C51 C56 1.393(3)
C52 C53 1.379(4)
C52 H52 0.91(2)
C53 C54 1.375(4)
C53 H53 0.93(3)
C54 C55 1.369(4)
C54 H54 0.93(3)
C55 C56 1.380(4)
C55 H55 0.90(2)
C56 H56 0.94(2)
C61 C66 1.379(3)
C61 C62 1.391(3)
C62 C63 1.382(4)
C62 H62 0.99(2)
C63 C64 1.370(4)
C63 H63 0.94(3)
C64 C65 1.373(4)
C64 H64 0.99(3)
C65 C66 1.394(4)
C65 H65 0.96(3)
C66 H66 0.97(3)
C71 C73 1.256(12)
C71 C72 1.489(5)
C71 C73' 1.690(12)
C71 H71A 0.9800
C72 H72A 0.9600
C72 H72B 0.9600
C72 H72C 0.9600
C73 H73A 0.9600
C73 H73B 0.9600
C73 H73C 0.9600
C74 C76 1.382(7)
C74 C75 1.892(10)
C74 H74A 0.9800
C75 H75A 0.9600
C75 H75B 0.9600
C75 H75C 0.9600
C73' H73D 0.9600
C73' H73E 0.9600
C73' H73F 0.9600
C74' C76 1.564(9)
C74' C75' 1.667(11)
C74' H74 0.9800
C75' H75D 0.9600
C75' H75E 0.9600
C75' H75F 0.9600
C76 H76A 0.9600
C76 H76B 0.9600
C76 H76C 0.9600

loop_
_geom_torsion_atom_site_label_1
_geom_torsion_atom_site_label_2
_geom_torsion_atom_site_label_3
_geom_torsion_atom_site_label_4
_geom_torsion
H1 S1 P1 C21 124.7(5)
H1 S1 P1 C11 -115.9(5)
H1 S1 P1 C2 5.3(5)
H41 S2 P3 C51 -130.7(5)
H41 S2 P3 C61 109.0(5)
H41 S2 P3 C42 -11.5(5)
O2' P2 O2 H5 -125.5(5)
O2" P2 O2 H5 114.3(5)
C6 P2 O2 H5 1.1(5)
O2 P2 O2' C31 21.2(2)
O2" P2 O2' C31 149.0(2)
C6 P2 O2' C31 -107.5(2)
O2 P2 O2' H1 164.7(5)
O2" P2 O2' H1 -67.4(5)
C6 P2 O2' H1 36.0(5)
O2 P2 O2" C34 67.4(2)
O2' P2 O2" C34 -58.4(2)
C6 P2 O2" C34 -170.7(2)
O2 P2 O2" H1 -158.5(5)
O2' P2 O2" H1 75.7(5)
C6 P2 O2" H1 -36.6(5)
O4' P4 O4 H45 120.6(5)
O4" P4 O4 H45 -106.1(5)
O4"' P4 O4 H45 -140.3(6)
C46 P4 O4 H45 -3.4(5)
O4 P4 O4' C71 11.1(3)
O4" P4 O4' C71 -116.9(3)
O4"' P4 O4' C71 -113.1(3)
C46 P4 O4' C71 139.6(3)
O4 P4 O4' H41 -165.7(5)
O4" P4 O4' H41 66.3(5)
O4"' P4 O4' H41 70.2(5)
C46 P4 O4' H41 -37.1(5)
O4 P4 O4" C74 -84.1(4)
O4' P4 O4" C74 47.9(5)
O4"' P4 O4" C74 41.2(4)
C46 P4 O4" C74 158.3(4)
O4 P4 O4" H41 158.7(5)
O4' P4 O4" H41 -69.4(5)
O4"' P4 O4" H41 -76.0(6)
C46 P4 O4" H41 41.1(5)
O4 P4 O4"' C74' 58.7(8)
O4' P4 O4"' C74' 174.9(7)
O4" P4 O4"' C74' -11.1(6)
C46 P4 O4"' C74' -80.5(7)
O4 P4 O4"' H41 162.1(5)
O4' P4 O4"' H41 -81.8(5)
O4" P4 O4"' H41 92.3(7)
C46 P4 O4"' H41 22.9(5)
C6 C1 C2 C3 -1.7(4)
C6 C1 C2 P1 175.0(2)
C21 P1 C2 C1 -129.5(2)
C11 P1 C2 C1 118.9(2)
S1 P1 C2 C1 -6.1(2)
C21 P1 C2 C3 47.1(3)
C11 P1 C2 C3 -64.6(3)
S1 P1 C2 C3 170.5(2)
C1 C2 C3 C4 1.1(4)
P1 C2 C3 C4 -175.5(2)
C2 C3 C4 C5 -0.4(4)
C2 C3 C4 C7 176.1(3)
C3 C4 C5 C6 0.4(4)
C7 C4 C5 C6 -176.0(3)
C2 C1 C6 C5 1.7(4)
C2 C1 C6 P2 -170.4(2)
C4 C5 C6 C1 -1.0(4)
C4 C5 C6 P2 171.0(2)
O2 P2 C6 C1 173.9(2)
O2' P2 C6 C1 -57.3(2)
O2" P2 C6 C1 49.6(2)
O2 P2 C6 C5 1.9(3)
O2' P2 C6 C5 130.7(2)
O2" P2 C6 C5 -122.4(2)
C3 C4 C7 C10 48.5(4)
C5 C4 C7 C10 -135.2(3)
C3 C4 C7 C8 169.1(3)
C5 C4 C7 C8 -14.6(4)
C3 C4 C7 C9 -70.3(3)
C5 C4 C7 C9 106.0(3)
C21 P1 C11 C12 64.4(3)
C2 P1 C11 C12 176.6(3)
S1 P1 C11 C12 -59.2(3)
C21 P1 C11 C16 -117.8(3)
C2 P1 C11 C16 -5.6(3)
S1 P1 C11 C16 118.6(2)
C16 C11 C12 C13 0.5(6)
P1 C11 C12 C13 178.3(4)
C11 C12 C13 C14 -1.7(7)
C12 C13 C14 C15 1.6(7)
C13 C14 C15 C16 -0.4(7)
C12 C11 C16 C15 0.8(5)
P1 C11 C16 C15 -177.0(3)
C14 C15 C16 C11 -0.8(6)
C11 P1 C21 C26 40.6(2)
C2 P1 C21 C26 -72.2(2)
S1 P1 C21 C26 164.8(2)
C11 P1 C21 C22 -141.8(2)
C2 P1 C21 C22 105.4(2)
S1 P1 C21 C22 -17.7(2)
C26 C21 C22 C23 -0.2(4)
P1 C21 C22 C23 -177.9(2)
C21 C22 C23 C24 1.8(5)
C22 C23 C24 C25 -1.5(5)
C23 C24 C25 C26 -0.2(5)
C24 C25 C26 C21 1.8(5)
C22 C21 C26 C25 -1.5(4)
P1 C21 C26 C25 176.1(2)
P2 O2' C31 C32 107.4(2)
H1 O2' C31 C32 8.5(8)
P2 O2' C31 C33 -129.8(2)
H1 O2' C31 C33 131.3(8)
P2 O2" C34 C36 -115.5(2)
H1 O2" C34 C36 138.2(7)
P2 O2" C34 C35 122.7(2)
H1 O2" C34 C35 16.4(7)
C46 C41 C42 C43 0.7(4)
C46 C41 C42 P3 -177.3(2)
C51 P3 C42 C41 138.7(2)
C61 P3 C42 C41 -109.0(2)
S2 P3 C42 C41 14.9(2)
C51 P3 C42 C43 -39.2(3)
C61 P3 C42 C43 73.1(3)
S2 P3 C42 C43 -162.9(2)
C41 C42 C43 C44 -0.3(4)
P3 C42 C43 C44 177.5(2)
C42 C43 C44 C45 0.0(4)
C42 C43 C44 C47 -179.4(3)
C43 C44 C45 C46 -0.1(4)
C47 C44 C45 C46 179.3(3)
C42 C41 C46 C45 -0.8(4)
C42 C41 C46 P4 173.0(2)
C44 C45 C46 C41 0.5(4)
C44 C45 C46 P4 -173.3(2)
O4 P4 C46 C41 -172.2(2)
O4' P4 C46 C41 59.0(3)
O4" P4 C46 C41 -61.5(3)
O4"' P4 C46 C41 -29.0(3)
O4 P4 C46 C45 1.5(3)
O4' P4 C46 C45 -127.3(2)
O4" P4 C46 C45 112.2(3)
O4"' P4 C46 C45 144.7(3)
C43 C44 C47 C50 169.0(3)
C45 C44 C47 C50 -10.4(4)
C43 C44 C47 C49 -68.2(4)
C45 C44 C47 C49 112.4(3)
C43 C44 C47 C48 48.9(4)
C45 C44 C47 C48 -130.5(3)
C61 P3 C51 C52 140.8(2)
C42 P3 C51 C52 -106.3(2)
S2 P3 C51 C52 16.7(2)
C61 P3 C51 C56 -41.8(2)
C42 P3 C51 C56 71.1(2)
S2 P3 C51 C56 -165.84(19)
C56 C51 C52 C53 -0.9(4)
P3 C51 C52 C53 176.6(2)
C51 C52 C53 C54 -0.2(5)
C52 C53 C54 C55 0.6(5)
C53 C54 C55 C56 0.3(5)
C54 C55 C56 C51 -1.4(5)
C52 C51 C56 C55 1.7(4)
P3 C51 C56 C55 -175.7(2)
C51 P3 C61 C66 76.1(3)
C42 P3 C61 C66 -35.9(3)
S2 P3 C61 C66 -159.5(2)
C51 P3 C61 C62 -102.8(2)
C42 P3 C61 C62 145.3(2)
S2 P3 C61 C62 21.6(2)
C66 C61 C62 C63 -0.5(4)
P3 C61 C62 C63 178.5(2)
C61 C62 C63 C64 -0.1(5)
C62 C63 C64 C65 0.1(5)
C63 C64 C65 C66 0.6(5)
C62 C61 C66 C65 1.1(4)
P3 C61 C66 C65 -177.8(3)
C64 C65 C66 C61 -1.1(5)
P4 O4' C71 C73 114.4(8)
H41 O4' C71 C73 -77(2)
P4 O4' C71 C72 -118.7(3)
H41 O4' C71 C72 49.9(19)
P4 O4' C71 C73' 128.3(6)
H41 O4' C71 C73' -63.1(19)
P4 O4" C74 C76 123.6(5)
H41 O4" C74 C76 -148.4(6)
P4 O4" C74 C75 -137.0(4)
H41 O4" C74 C75 -49.0(8)
P4 O4"' C74' C76 -86.2(12)
H41 O4"' C74' C76 -171.5(8)
P4 O4"' C74' C75' 177.3(4)
H41 O4"' C74' C75' 92.0(7)
O4" C74 C76 C74' 37.8(7)
C75 C74 C76 C74' -54.4(9)
O4"' C74' C76 C74 -35.0(8)
C75' C74' C76 C74 51.7(8)
